data_2205346
loop_
_publ_author_name
'Ming Li'
'Wei-Si Guo'
'Li-Rong Wen'
'Wen-Ying Qi'

_publ_section_title
;Ethyl
 4-(4-hydroxyphenyl)-6-methyl-2-oxo-1,2,3,4-tetrahydropyrimidine-5-carboxylate
;
_journal_issue 3
_journal_name_full 'Acta Crystallographica Section E'
_journal_page_first o531
_journal_page_last o533
_journal_paper_doi 10.1107/S1600536805002837
_journal_volume 61
_journal_year 2005
_chemical_formula_iupac 'C14 H16 N2 O4'
_chemical_formula_moiety 'C14 H16 N2 O4'
_chemical_formula_sum 'C14 H16 N2 O4'
_chemical_formula_weight 276.29
_chemical_name_systematic
;
Ethyl
4-(4-hydroxyphenyl)-6-methyl-2-oxo-1,2,3,4-tetrahydropyrimidine-5-carboxylate
;
_space_group_IT_number 15
_symmetry_cell_setting monoclinic
_symmetry_space_group_name_Hall '-C 2yc'
_symmetry_space_group_name_H-M 'C 1 2/c 1'
_atom_sites_solution_hydrogens geom
_atom_sites_solution_primary direct
_atom_sites_solution_secondary difmap
_cell_angle_alpha 90.00
_cell_angle_beta 92.697(7)
_cell_angle_gamma 90.00
_cell_formula_units_Z 8
_cell_length_a 13.669(7)
_cell_length_b 11.392(6)
_cell_length_c 18.315(9)
_cell_measurement_reflns_used 2274
_cell_measurement_temperature 293(2)
_cell_measurement_theta_max 24.50
_cell_measurement_theta_min 2.55
_cell_volume 2849(3)
_computing_cell_refinement SMART
_computing_data_collection 'SMART (Bruker, 1998)'
_computing_data_reduction 'SAINT (Bruker, 1999)'
_computing_molecular_graphics 'SHELXTL (Bruker, 1999)'
_computing_publication_material SHELXTL
_computing_structure_refinement 'SHELXL97 (Sheldrick, 1997)'
_computing_structure_solution 'SHELXS97 (Sheldrick, 1997)'
_diffrn_ambient_temperature 293(2)
_diffrn_measured_fraction_theta_full 0.998
_diffrn_measured_fraction_theta_max 0.998
_diffrn_measurement_device_type 'Bruker SMART CCD area-detector'
_diffrn_measurement_method '\f and \w'
_diffrn_radiation_monochromator graphite
_diffrn_radiation_source 'fine-focus sealed tube'
_diffrn_radiation_type MoK\a
_diffrn_radiation_wavelength 0.71073
_diffrn_reflns_av_R_equivalents 0.0178
_diffrn_reflns_av_sigmaI/netI 0.0195
_diffrn_reflns_limit_h_max 16
_diffrn_reflns_limit_h_min -14
_diffrn_reflns_limit_k_max 13
_diffrn_reflns_limit_k_min -13
_diffrn_reflns_limit_l_max 21
_diffrn_reflns_limit_l_min -21
_diffrn_reflns_number 7602
_diffrn_reflns_theta_full 25.03
_diffrn_reflns_theta_max 25.03
_diffrn_reflns_theta_min 2.23
_diffrn_standards_decay_% 0
_diffrn_standards_interval_count 0
_diffrn_standards_number 0
_exptl_absorpt_coefficient_mu 0.096
_exptl_absorpt_correction_type none
_exptl_crystal_colour colorless
_exptl_crystal_density_diffrn 1.288
_exptl_crystal_density_method 'not measured'
_exptl_crystal_description prism
_exptl_crystal_F_000 1168
_exptl_crystal_size_max 0.58
_exptl_crystal_size_mid 0.35
_exptl_crystal_size_min 0.19
_refine_diff_density_max 0.229
_refine_diff_density_min -0.185
_refine_ls_extinction_coef 0.0021(6)
_refine_ls_extinction_expression Fc^*^=kFc[1+0.001xFc^2^\l^3^/sin(2\q)]^-1/4^
_refine_ls_extinction_method SHELXL97
_refine_ls_goodness_of_fit_ref 1.063
_refine_ls_hydrogen_treatment constr
_refine_ls_matrix_type full
_refine_ls_number_parameters 203
_refine_ls_number_reflns 2519
_refine_ls_number_restraints 8
_refine_ls_restrained_S_all 1.075
_refine_ls_R_factor_all 0.0580
_refine_ls_R_factor_gt 0.0426
_refine_ls_shift/su_max 0.000
_refine_ls_shift/su_mean 0.000
_refine_ls_structure_factor_coef Fsqd
_refine_ls_weighting_details 'calc w = 1/[\s^2^(Fo^2^)+(0.0718P)^2^+1.0565P] where P = (Fo^2^+2Fc^2^)/3'
_refine_ls_weighting_scheme calc
_refine_ls_wR_factor_gt 0.1233
_refine_ls_wR_factor_ref 0.1336
_reflns_number_gt 1894
_reflns_number_total 2519
_reflns_threshold_expression I>2\s(I)
_cod_data_source_file rz6041.cif
_cod_data_source_block I
_cod_depositor_comments
;
The following automatic conversions were performed:
'_symmetry_cell_setting' value 'Monoclinic' changed to 'monoclinic'
according to '/home/saulius/struct/CIF-dictionaries/cif_core.dic'
dictionary named 'cif_core.dic' version 2.4.1 from 2010-06-29.

Automatic conversion script
Id: cif_fix_enum 1527 2010-12-29 10:47:43Z saulius 

The following automatic conversions were performed:

'_symmetry_cell_setting' value 'Monoclinic' changed to 'monoclinic'
according to /home/saulius/struct/CIF-dictionaries/cif_core.dic
dictionary named 'cif_core.dic' version 2.4.1 from 2010-06-29.

Automatic conversion script
Id: cif_fix_values 1715 2011-07-08 13:25:40Z adriana 
;
_cod_original_sg_symbol_H-M 'C 2/c'
_cod_database_code 2205346
_cod_database_fobs_code 2205346

loop_
_symmetry_equiv_pos_as_xyz
'x, y, z'
'-x, y, -z+1/2'
'x+1/2, y+1/2, z'
'-x+1/2, y+1/2, -z+1/2'
'-x, -y, -z'
'x, -y, z-1/2'
'-x+1/2, -y+1/2, -z'
'x+1/2, -y+1/2, z-1/2'

loop_
_atom_site_label
_atom_site_fract_x
_atom_site_fract_y
_atom_site_fract_z
_atom_site_U_iso_or_equiv
_atom_site_adp_type
_atom_site_calc_flag
_atom_site_refinement_flags
_atom_site_occupancy
_atom_site_disorder_assembly
_atom_site_disorder_group
_atom_site_type_symbol
O1 0.60179(12) 1.38690(12) 0.20983(7) 0.0646(4) Uani d . 1 . . O
H1 0.5721 1.4196 0.1756 0.097 Uiso calc R 1 . . H
O2 0.99898(9) 0.98347(12) 0.09647(6) 0.0549(4) Uani d . 1 . . O
O3 0.57778(15) 0.8375(2) -0.02451(11) 0.1197(8) Uani d . 1 . . O
O4 0.56884(11) 0.84368(15) 0.09524(10) 0.0817(5) Uani d D 1 . . O
N1 0.84995(11) 0.93767(13) 0.13692(8) 0.0495(4) Uani d D 1 . . N
H1A' 0.8751 0.9178 0.1790 0.059 Uiso calc RD 1 . . H
N2 0.86956(11) 0.96758(13) 0.01569(8) 0.0517(4) Uani d D 1 . . N
H2A 0.9033 0.9978 -0.0180 0.062 Uiso calc RD 1 . . H
C1 0.68271(17) 1.14622(18) 0.09696(11) 0.0668(6) Uani d . 1 . . C
H1A 0.6928 1.1312 0.0480 0.080 Uiso calc R 1 . . H
C2 0.64793(18) 1.25469(19) 0.11656(10) 0.0674(6) Uani d . 1 . . C
H2 0.6341 1.3112 0.0809 0.081 Uiso calc R 1 . . H
C3 0.63383(13) 1.27910(16) 0.18757(9) 0.0489(4) Uani d . 1 . . C
C4 0.6533(2) 1.1949(2) 0.23896(11) 0.0769(7) Uani d . 1 . . C
H4 0.6436 1.2106 0.2879 0.092 Uiso calc R 1 . . H
C5 0.68739(19) 1.08626(19) 0.21850(11) 0.0723(7) Uani d . 1 . . C
H5 0.7001 1.0296 0.2542 0.087 Uiso calc R 1 . . H
C6 0.70285(12) 1.05982(15) 0.14758(9) 0.0450(4) Uani d . 1 . . C
C7 0.74303(13) 0.94028(15) 0.12692(10) 0.0481(4) Uani d . 1 A . C
H7 0.7163 0.8816 0.1596 0.058 Uiso calc R 1 . . H
C8 0.90964(14) 0.96403(14) 0.08497(9) 0.0456(4) Uani d . 1 . . C
C9 0.77664(14) 0.92466(15) -0.00320(10) 0.0520(5) Uani d . 1 A . C
C10 0.71431(14) 0.90546(16) 0.04926(10) 0.0527(5) Uani d . 1 . . C
C11 0.61557(17) 0.85971(19) 0.03369(14) 0.0697(6) Uani d D 1 A . C
C12 0.4728(9) 0.7925(17) 0.0944(12) 0.084(8) Uani d PD 0.246(16) A 1 C
H12A 0.4746 0.7137 0.1145 0.101 Uiso calc PR 0.246(16) A 1 H
H12B 0.4430 0.7901 0.0453 0.101 Uiso calc PR 0.246(16) A 1 H
C13 0.4197(11) 0.875(3) 0.1419(17) 0.164(12) Uani d PD 0.246(16) A 1 C
H13A 0.3527 0.8500 0.1442 0.245 Uiso calc PR 0.246(16) A 1 H
H13B 0.4218 0.9525 0.1220 0.245 Uiso calc PR 0.246(16) A 1 H
H13C 0.4502 0.8745 0.1902 0.245 Uiso calc PR 0.246(16) A 1 H
C12' 0.4657(4) 0.8126(9) 0.0870(5) 0.114(4) Uani d PD 0.754(16) A 2 C
H12C 0.4570 0.7447 0.0554 0.136 Uiso calc PR 0.754(16) A 2 H
H12D 0.4282 0.8774 0.0657 0.136 Uiso calc PR 0.754(16) A 2 H
C13' 0.4332(5) 0.7861(10) 0.1602(4) 0.141(3) Uani d PD 0.754(16) A 2 C
H13D 0.3646 0.7675 0.1574 0.211 Uiso calc PR 0.754(16) A 2 H
H13E 0.4442 0.8531 0.1913 0.211 Uiso calc PR 0.754(16) A 2 H
H13F 0.4694 0.7203 0.1800 0.211 Uiso calc PR 0.754(16) A 2 H
C14 0.75910(19) 0.9068(2) -0.08350(11) 0.0703(6) Uani d . 1 . . C
H14A 0.7002 0.8621 -0.0924 0.105 Uiso calc R 1 A . H
H14B 0.8134 0.8652 -0.1025 0.105 Uiso calc R 1 . . H
H14C 0.7524 0.9817 -0.1073 0.105 Uiso calc R 1 . . H

loop_
_atom_site_aniso_label
_atom_site_aniso_U_11
_atom_site_aniso_U_22
_atom_site_aniso_U_33
_atom_site_aniso_U_12
_atom_site_aniso_U_13
_atom_site_aniso_U_23
O1 0.0904(10) 0.0631(8) 0.0386(7) 0.0257(7) -0.0136(7) -0.0077(6)
O2 0.0576(8) 0.0664(8) 0.0400(7) 0.0080(6) -0.0057(5) 0.0056(6)
O3 0.0947(13) 0.177(2) 0.0845(14) -0.0380(14) -0.0255(11) -0.0343(14)
O4 0.0653(10) 0.0923(12) 0.0868(12) -0.0202(8) -0.0056(8) -0.0088(9)
N1 0.0585(9) 0.0553(9) 0.0340(8) 0.0067(7) -0.0063(7) 0.0054(6)
N2 0.0645(10) 0.0556(9) 0.0342(8) 0.0007(7) -0.0063(7) 0.0051(7)
C1 0.1011(16) 0.0641(13) 0.0349(10) 0.0222(11) -0.0002(10) -0.0018(9)
C2 0.1022(16) 0.0616(12) 0.0375(10) 0.0250(11) -0.0049(10) 0.0041(9)
C3 0.0553(10) 0.0534(10) 0.0371(9) 0.0080(8) -0.0081(7) -0.0049(8)
C4 0.126(2) 0.0715(14) 0.0328(10) 0.0278(13) -0.0019(11) -0.0001(9)
C5 0.1164(19) 0.0617(13) 0.0381(11) 0.0210(12) -0.0035(11) 0.0084(9)
C6 0.0482(10) 0.0482(10) 0.0377(10) -0.0007(7) -0.0059(7) 0.0006(7)
C7 0.0563(11) 0.0455(9) 0.0418(10) -0.0008(8) -0.0046(8) 0.0027(8)
C8 0.0578(11) 0.0416(9) 0.0367(9) 0.0090(8) -0.0056(8) 0.0024(7)
C9 0.0695(13) 0.0426(10) 0.0426(10) 0.0047(8) -0.0116(9) -0.0036(8)
C10 0.0623(12) 0.0458(10) 0.0487(11) 0.0011(8) -0.0118(9) -0.0040(8)
C11 0.0716(14) 0.0668(13) 0.0691(15) -0.0060(11) -0.0118(12) -0.0122(11)
C12 0.077(14) 0.064(8) 0.113(16) -0.009(7) 0.022(11) -0.045(9)
C13 0.068(9) 0.133(18) 0.29(3) 0.024(10) 0.023(12) -0.041(18)
C12' 0.066(5) 0.143(7) 0.130(6) -0.033(4) -0.019(4) 0.002(5)
C13' 0.082(3) 0.167(8) 0.175(6) -0.037(4) 0.032(3) -0.033(5)
C14 0.0933(16) 0.0715(14) 0.0443(11) 0.0023(12) -0.0153(10) -0.0098(10)

loop_
_atom_type_symbol
_atom_type_description
_atom_type_scat_dispersion_real
_atom_type_scat_dispersion_imag
_atom_type_scat_source
C C 0.0033 0.0016 'International Tables Vol C Tables 4.2.6.8 and 6.1.1.4'
H H 0.0000 0.0000 'International Tables Vol C Tables 4.2.6.8 and 6.1.1.4'
N N 0.0061 0.0033 'International Tables Vol C Tables 4.2.6.8 and 6.1.1.4'
O O 0.0106 0.0060 'International Tables Vol C Tables 4.2.6.8 and 6.1.1.4'

loop_
_geom_angle_atom_site_label_1
_geom_angle_atom_site_label_2
_geom_angle_atom_site_label_3
_geom_angle
_geom_angle_publ_flag
C3 O1 H1 109.5 ?
C11 O4 C12 121.3(9) yes
C11 O4 C12' 116.5(4) yes
C8 N1 C7 123.61(14) yes
C8 N1 H1A' 118.2 ?
C7 N1 H1A' 118.2 ?
C8 N2 C9 123.07(16) yes
C8 N2 H2A 118.5 ?
C9 N2 H2A 118.5 ?
C6 C1 C2 121.89(19) ?
C6 C1 H1A 119.1 ?
C2 C1 H1A 119.1 ?
C3 C2 C1 120.10(18) ?
C3 C2 H2 120.0 ?
C1 C2 H2 120.0 ?
C2 C3 C4 119.21(18) ?
C2 C3 O1 122.12(16) ?
C4 C3 O1 118.67(16) ?
C3 C4 C5 120.09(19) ?
C3 C4 H4 120.0 ?
C5 C4 H4 120.0 ?
C6 C5 C4 121.85(18) ?
C6 C5 H5 119.1 ?
C4 C5 H5 119.1 ?
C5 C6 C1 116.85(18) ?
C5 C6 C7 120.64(16) ?
C1 C6 C7 122.49(16) ?
N1 C7 C10 109.03(15) yes
N1 C7 C6 110.88(14) ?
C10 C7 C6 112.83(14) ?
N1 C7 H7 108.0 ?
C10 C7 H7 108.0 ?
C6 C7 H7 108.0 ?
O2 C8 N1 123.55(16) ?
O2 C8 N2 120.01(16) ?
N1 C8 N2 116.44(17) yes
C10 C9 N2 119.11(17) yes
C10 C9 C14 127.58(19) ?
N2 C9 C14 113.30(17) ?
C9 C10 C11 122.26(19) ?
C9 C10 C7 119.30(17) yes
C11 C10 C7 118.28(18) ?
O3 C11 O4 121.5(2) ?
O3 C11 C10 127.5(2) ?
O4 C11 C10 110.99(19) ?
O4 C12 C13 102.0(10) yes
O4 C12 H12A 111.4 ?
C13 C12 H12A 111.4 ?
O4 C12 H12B 111.4 ?
C13 C12 H12B 111.4 ?
H12A C12 H12B 109.2 ?
C12 C13 H13A 109.5 ?
C12 C13 H13B 109.5 ?
H13A C13 H13B 109.5 ?
C12 C13 H13C 109.5 ?
H13A C13 H13C 109.5 ?
H13B C13 H13C 109.5 ?
O4 C12' C13' 106.8(5) yes
O4 C12' H12C 110.4 ?
C13' C12' H12C 110.4 ?
O4 C12' H12D 110.4 ?
C13' C12' H12D 110.4 ?
H12C C12' H12D 108.6 ?
C12' C13' H13D 109.5 ?
C12' C13' H13E 109.5 ?
H13D C13' H13E 109.5 ?
C12' C13' H13F 109.5 ?
H13D C13' H13F 109.5 ?
H13E C13' H13F 109.5 ?
C9 C14 H14A 109.5 ?
C9 C14 H14B 109.5 ?
H14A C14 H14B 109.5 ?
C9 C14 H14C 109.5 ?
H14A C14 H14C 109.5 ?
H14B C14 H14C 109.5 ?

loop_
_geom_bond_atom_site_label_1
_geom_bond_atom_site_label_2
_geom_bond_distance
_geom_bond_publ_flag
O1 C3 1.372(2) ?
O1 H1 0.8200 ?
O2 C8 1.249(2) ?
O3 C11 1.190(3) ?
O4 C11 1.334(3) ?
O4 C12 1.436(9) yes
O4 C12' 1.454(5) yes
N1 C8 1.317(2) yes
N1 C7 1.465(2) yes
N1 H1A' 0.8600 ?
N2 C8 1.359(2) yes
N2 C9 1.390(2) yes
N2 H2A 0.8600 ?
C1 C6 1.371(3) ?
C1 C2 1.378(3) ?
C1 H1A 0.9300 ?
C2 C3 1.353(3) ?
C2 H2 0.9300 ?
C3 C4 1.361(3) ?
C4 C5 1.381(3) ?
C4 H4 0.9300 ?
C5 C6 1.360(3) ?
C5 H5 0.9300 ?
C6 C7 1.523(2) ?
C7 C10 1.511(3) yes
C7 H7 0.9800 ?
C9 C10 1.332(3) yes
C9 C14 1.493(3) ?
C10 C11 1.462(3) ?
C12 C13 1.491(10) yes
C12 H12A 0.9700 ?
C12 H12B 0.9700 ?
C13 H13A 0.9600 ?
C13 H13B 0.9600 ?
C13 H13C 0.9600 ?
C12' C13' 1.465(7) yes
C12' H12C 0.9700 ?
C12' H12D 0.9700 ?
C13' H13D 0.9600 ?
C13' H13E 0.9600 ?
C13' H13F 0.9600 ?
C14 H14A 0.9600 ?
C14 H14B 0.9600 ?
C14 H14C 0.9600 ?

loop_
_geom_hbond_atom_site_label_D
_geom_hbond_atom_site_label_H
_geom_hbond_atom_site_label_A
_geom_hbond_site_symmetry_A
_geom_hbond_distance_DH
_geom_hbond_distance_HA
_geom_hbond_distance_DA
_geom_hbond_angle_DHA
_geom_hbond_publ_flag
O1 H1 O2 3_455 0.82 1.87 2.6873(19) 176 yes
N1 H1A' O1 4_645 0.86 2.08 2.911(2) 164 yes
N2 H2A O2 5_775 0.86 2.02 2.847(2) 162 yes

loop_
_geom_torsion_atom_site_label_1
_geom_torsion_atom_site_label_2
_geom_torsion_atom_site_label_3
_geom_torsion_atom_site_label_4
_geom_torsion
_geom_torsion_publ_flag
C6 C1 C2 C3 0.8(4) ?
C1 C2 C3 C4 -0.8(3) ?
C1 C2 C3 O1 178.2(2) ?
C2 C3 C4 C5 0.3(4) ?
O1 C3 C4 C5 -178.8(2) ?
C3 C4 C5 C6 0.2(4) ?
C4 C5 C6 C1 -0.2(4) ?
C4 C5 C6 C7 178.4(2) ?
C2 C1 C6 C5 -0.3(3) ?
C2 C1 C6 C7 -178.9(2) ?
C8 N1 C7 C10 33.2(2) yes
C8 N1 C7 C6 -91.57(19) yes
C5 C6 C7 N1 -83.0(2) ?
C1 C6 C7 N1 95.5(2) ?
C5 C6 C7 C10 154.34(19) ?
C1 C6 C7 C10 -27.2(3) ?
C7 N1 C8 O2 165.97(16) ?
C7 N1 C8 N2 -15.1(2) yes
C9 N2 C8 O2 166.76(16) ?
C9 N2 C8 N1 -12.2(2) yes
C8 N2 C9 C10 16.9(3) yes
C8 N2 C9 C14 -163.79(17) yes
N2 C9 C10 C11 -179.61(17) ?
C14 C9 C10 C11 1.2(3) ?
N2 C9 C10 C7 5.1(3) ?
C14 C9 C10 C7 -174.09(18) ?
N1 C7 C10 C9 -27.0(2) ?
C6 C7 C10 C9 96.6(2) ?
N1 C7 C10 C11 157.49(16) ?
C6 C7 C10 C11 -78.8(2) ?
C12 O4 C11 O3 3.6(11) ?
C12' O4 C11 O3 -7.8(6) ?
C12 O4 C11 C10 -176.1(10) ?
C12' O4 C11 C10 172.5(5) ?
C9 C10 C11 O3 -2.2(4) ?
C7 C10 C11 O3 173.2(2) ?
C9 C10 C11 O4 177.51(18) ?
C7 C10 C11 O4 -7.2(3) ?
C11 O4 C12 C13 -132.5(19) ?
C12' O4 C12 C13 -66(4) ?
C11 O4 C12' C13' 173.5(7) ?
C12 O4 C12' C13' 55(4) ?
